data_4517840
loop_
_publ_author_name
'Pisarek, Joanna'
'Malinska, Maura'

_publ_section_title
;
 Structure and Morphology of Indole Analogue Crystals.
;
_journal_issue 28
_journal_name_full 'ACS omega'
_journal_page_first 17141
_journal_page_last 17151
_journal_paper_doi 10.1021/acsomega.0c01020
_journal_volume 5
_journal_year 2020
_chemical_absolute_configuration unk
_chemical_formula_moiety 'C8 H7 N'
_chemical_formula_sum 'C8 H7 N'
_chemical_formula_weight 117.15
_chemical_name_systematic Indole
_space_group_crystal_system orthorhombic
_space_group_IT_number 33
_space_group_name_Hall 'P 2c -2n'
_space_group_name_H-M_alt 'P n a 21'
_atom_sites_solution_hydrogens geom
_atom_sites_solution_primary direct
_audit_creation_date 2018-11-20
_audit_creation_method
;
Olex2 1.2
(compiled May 29 2018 13:30:08 for OlexSys, GUI svn.r5506)
;
_cell_angle_alpha 90
_cell_angle_beta 90
_cell_angle_gamma 90
_cell_formula_units_Z 4
_cell_length_a 7.6102(10)
_cell_length_b 5.5255(6)
_cell_length_c 14.639(2)
_cell_measurement_reflns_used 2607
_cell_measurement_temperature 100.01(10)
_cell_measurement_theta_max 30.4410
_cell_measurement_theta_min 3.9260
_cell_volume 615.57(13)
_computing_cell_refinement 'CrysAlisPro 1.171.38.46 (Rigaku OD, 2015)'
_computing_data_collection 'CrysAlisPro 1.171.38.46 (Rigaku OD, 2015)'
_computing_data_reduction 'CrysAlisPro 1.171.38.46 (Rigaku OD, 2015)'
_computing_molecular_graphics 'Olex2 (Dolomanov et al., 2009)'
_computing_publication_material 'Olex2 (Dolomanov et al., 2009)'
_computing_structure_refinement 'ShelXL (Sheldrick, 2015)'
_computing_structure_solution 'XS (Sheldrick, 2008)'
_diffrn_ambient_environment N~2~
_diffrn_ambient_temperature 100.01(10)
_diffrn_detector 'CCD plate'
_diffrn_detector_area_resol_mean 8.0013
_diffrn_detector_type Eos
_diffrn_measured_fraction_theta_full 1.000
_diffrn_measured_fraction_theta_max 1.000
_diffrn_measurement_details
;
List of Runs (angles in degrees, time in seconds):

  # Type    Start    End  Width  t~exp~   \w     \q     \k     \f   Frames
--------------------------------------------------------------------------
  1  \w     21.00  99.00   1.00   60.00    --   22.56-160.00  90.00   78
  2  \w    -43.00  46.00   1.00   60.00    --  -22.87  57.00  90.00   89
  3  \w    -96.00  50.00   1.00   60.00    --  -22.87   0.00 -90.00  146
  4  \w      1.00  91.00   1.00   60.00    --   22.56  57.00 150.00   90
  5  \w     49.00  94.00   1.00   60.00    --   22.56 160.00  30.00   45
  6  \w      1.00  91.00   1.00   60.00    --   22.56  57.00-120.00   90
  7  \w     -7.00  18.00   1.00   60.00    --   22.56  77.00 -30.00   25
  8  \w    -99.00 -36.00   1.00   60.00    --  -22.87 160.00 120.00   63
;
_diffrn_measurement_device 'four-circle diffractometer'
_diffrn_measurement_device_type 'SuperNova, Single source at offset, Eos'
_diffrn_measurement_method '\w scans'
_diffrn_orient_matrix_type 'CrysAlisPro convention (1999,Acta A55,543-557)'
_diffrn_orient_matrix_UB_11 -0.0727187000
_diffrn_orient_matrix_UB_12 -0.0425089000
_diffrn_orient_matrix_UB_13 0.0258045000
_diffrn_orient_matrix_UB_21 -0.0252007000
_diffrn_orient_matrix_UB_22 -0.0756998000
_diffrn_orient_matrix_UB_23 -0.0368477000
_diffrn_orient_matrix_UB_31 0.0527028000
_diffrn_orient_matrix_UB_32 -0.0944817000
_diffrn_orient_matrix_UB_33 0.0179503000
_diffrn_radiation_monochromator mirror
_diffrn_radiation_probe x-ray
_diffrn_radiation_type MoK\a
_diffrn_radiation_wavelength 0.71073
_diffrn_reflns_av_R_equivalents 0.0752
_diffrn_reflns_av_unetI/netI 0.0411
_diffrn_reflns_Laue_measured_fraction_full 1.000
_diffrn_reflns_Laue_measured_fraction_max 1.000
_diffrn_reflns_limit_h_max 9
_diffrn_reflns_limit_h_min -9
_diffrn_reflns_limit_k_max 6
_diffrn_reflns_limit_k_min -6
_diffrn_reflns_limit_l_max 18
_diffrn_reflns_limit_l_min -18
_diffrn_reflns_number 6123
_diffrn_reflns_point_group_measured_fraction_full 1.000
_diffrn_reflns_point_group_measured_fraction_max 0.999
_diffrn_reflns_theta_full 25.242
_diffrn_reflns_theta_max 26.367
_diffrn_reflns_theta_min 2.783
_diffrn_source 'micro-focus sealed X-ray tube'
_diffrn_source_type 'SuperNova (Mo) X-ray Source'
_exptl_absorpt_coefficient_mu 0.075
_exptl_absorpt_correction_T_max 1.00000
_exptl_absorpt_correction_T_min 0.44861
_exptl_absorpt_correction_type multi-scan
_exptl_absorpt_process_details
;
CrysAlisPro 1.171.38.46 (Rigaku Oxford Diffraction, 2015)
Empirical absorption correction using spherical harmonics,
 implemented in SCALE3 ABSPACK scaling algorithm.
;
_exptl_crystal_colour colourless
_exptl_crystal_colour_primary colourless
_exptl_crystal_density_diffrn 1.264
_exptl_crystal_description plate
_exptl_crystal_F_000 248
_exptl_crystal_size_max 0.5
_exptl_crystal_size_mid 0.3
_exptl_crystal_size_min 0.05
_refine_diff_density_max 0.371
_refine_diff_density_min -0.167
_refine_diff_density_rms 0.048
_refine_ls_abs_structure_details
;
 Flack x determined using 427 quotients [(I+)-(I-)]/[(I+)+(I-)]
 (Parsons, Flack and Wagner, Acta Cryst. B69 (2013) 249-259).
;
_refine_ls_abs_structure_Flack -10.0(10)
_refine_ls_extinction_method none
_refine_ls_goodness_of_fit_ref 1.107
_refine_ls_hydrogen_treatment constr
_refine_ls_matrix_type full
_refine_ls_number_parameters 98
_refine_ls_number_reflns 1257
_refine_ls_number_restraints 19
_refine_ls_restrained_S_all 1.108
_refine_ls_R_factor_all 0.0561
_refine_ls_R_factor_gt 0.0494
_refine_ls_shift/su_max 0.000
_refine_ls_shift/su_mean 0.000
_refine_ls_structure_factor_coef Fsqd
_refine_ls_weighting_details 'w=1/[\s^2^(Fo^2^)+(0.0622P)^2^+0.0479P] where P=(Fo^2^+2Fc^2^)/3'
_refine_ls_weighting_scheme calc
_refine_ls_wR_factor_gt 0.1208
_refine_ls_wR_factor_ref 0.1272
_reflns_Friedel_coverage 0.922
_reflns_Friedel_fraction_full 1.000
_reflns_Friedel_fraction_max 0.998
_reflns_number_gt 1074
_reflns_number_total 1257
_reflns_threshold_expression 'I > 2\s(I)'
_cod_data_source_file ao0c01020_si_001.cif
_cod_data_source_block I
_cod_depositor_comments 'Adding full bibliography for 4517840--4517846.cif.'
_cod_original_cell_volume 615.57(14)
_cod_database_code 4517840
_shelx_shelxl_version_number 2018/3
_chemical_oxdiff_formula C8H7N
_shelx_space_group_comment
;
The symmetry employed for this shelxl refinement is uniquely defined
by the following loop, which should always be used as a source of
symmetry information in preference to the above space-group names.
They are only intended as comments.
;
_shelx_estimated_absorpt_t_max 0.996
_shelx_estimated_absorpt_t_min 0.963
_reflns_odcompleteness_completeness 97.00
_reflns_odcompleteness_iscentric 1
_reflns_odcompleteness_theta 30.44
_olex2_refinement_description
;
1. Fixed Uiso
 At 1.2 times of:
  All C(H) groups, All N(H) groups
2. Uiso/Uaniso restraints and constraints
C3A \\sim C5: within 1.7A with sigma of 0.04 and sigma for terminal atoms of
0.08
Uanis(C9) \\sim Ueq, Uanis(C9A) \\sim Ueq: with sigma of 0.01 and sigma for
terminal atoms of 0.01
Uanis(C7A) = Uanis(N1)
Uanis(C2A) = Uanis(C6)
Uanis(N1A) = Uanis(C7)
Uanis(C4) = Uanis(C4A)
Uanis(C9A) = Uanis(C9)
Uanis(C8A) = Uanis(C8)
Uanis(C3A) = Uanis(C5)
3. Others
 Sof(C3A)=Sof(H3A)=Sof(C2A)=Sof(H2A)=Sof(N1A)=Sof(H1A)=Sof(C8A)=Sof(C9A)=
 Sof(C4A)=Sof(H4A)=Sof(C5A)=Sof(H5A)=Sof(C6A)=Sof(H6A)=Sof(C7A)=Sof(H7A)=1-
 FVAR(1)
 Sof(C3)=Sof(H3)=Sof(N1)=Sof(H1)=Sof(C9)=Sof(C8)=Sof(C7)=Sof(H7)=Sof(C6)=
 Sof(H6)=Sof(C5)=Sof(H5)=Sof(C4)=Sof(H4)=Sof(C2)=Sof(H2)=FVAR(1)
4.a Aromatic/amide H refined with riding coordinates:
 C3(H3), N1(H1), C7(H7), C6(H6), C5(H5), C4(H4), C2(H2), C3A(H3A), C2A(H2A),
 N1A(H1A), C4A(H4A), C5A(H5A), C6A(H6A), C7A(H7A)
4.b Fitted hexagon refined as free rotating group:
 C9(C8,C7,C6,C5,C4), C8A(C9A,C4A,C5A,C6A,C7A)
;
_olex2_date_sample_data_collection 2017-11-29
_olex2_submission_original_sample_id Indole
_olex2_submission_special_instructions 'No special instructions were received'
_oxdiff_exptl_absorpt_empirical_details
;
Empirical correction (ABSPACK) includes:
- Absorption correction using spherical harmonics
- Frame scaling
;
_oxdiff_exptl_absorpt_empirical_full_max 6.641
_oxdiff_exptl_absorpt_empirical_full_min 0.269

loop_
_space_group_symop_operation_xyz
'x, y, z'
'-x, -y, z+1/2'
'-x+1/2, y+1/2, z+1/2'
'x+1/2, -y+1/2, z'

loop_
_atom_site_label
_atom_site_type_symbol
_atom_site_fract_x
_atom_site_fract_y
_atom_site_fract_z
_atom_site_U_iso_or_equiv
_atom_site_adp_type
_atom_site_occupancy
_atom_site_site_symmetry_order
_atom_site_calc_flag
_atom_site_refinement_flags_posn
_atom_site_refinement_flags_adp
_atom_site_refinement_flags_occupancy
_atom_site_disorder_assembly
_atom_site_disorder_group
C3 C 0.396(2) 0.395(3) 0.7987(9) 0.035(3) Uani 0.491(7) 1 d . . P A 1
H3 H 0.453780 0.270934 0.832186 0.042 Uiso 0.491(7) 1 calc R . P A 1
N1 N 0.250(3) 0.738(3) 0.7668(8) 0.0324(15) Uani 0.491(7) 1 d . . P A 1
H1 H 0.193463 0.875780 0.774491 0.039 Uiso 0.491(7) 1 calc R . P A 1
C9 C 0.3832(11) 0.4194(12) 0.7046(3) 0.0271(9) Uani 0.491(7) 1 d . U P A 1
C8 C 0.294(2) 0.6325(19) 0.6849(5) 0.0255(6) Uani 0.491(7) 1 d G . P A 1
C7 C 0.266(3) 0.700(3) 0.5947(6) 0.0368(13) Uani 0.491(7) 1 d G . P A 1
H7 H 0.204434 0.845636 0.581215 0.044 Uiso 0.491(7) 1 calc R . P A 1
C6 C 0.327(3) 0.554(3) 0.5240(4) 0.0396(19) Uani 0.491(7) 1 d G . P A 1
H6 H 0.307217 0.600442 0.462344 0.048 Uiso 0.491(7) 1 calc R . P A 1
C5 C 0.4160(19) 0.341(2) 0.5437(4) 0.034(3) Uani 0.491(7) 1 d G U P A 1
H5 H 0.457683 0.241691 0.495455 0.040 Uiso 0.491(7) 1 calc R . P A 1
C4 C 0.4443(10) 0.2738(11) 0.6340(4) 0.0293(7) Uani 0.491(7) 1 d G . P A 1
H4 H 0.505365 0.128131 0.647439 0.035 Uiso 0.491(7) 1 calc R . P A 1
C2 C 0.308(3) 0.592(4) 0.8320(10) 0.049(5) Uani 0.491(7) 1 d . . P A 1
H2 H 0.289705 0.621176 0.895326 0.058 Uiso 0.491(7) 1 calc R . P A 1
C3A C 0.3877(19) 0.396(3) 0.5609(8) 0.034(3) Uani 0.509(7) 1 d . U P A 2
H3A H 0.434098 0.267203 0.525546 0.040 Uiso 0.509(7) 1 calc R . P A 2
C2A C 0.308(3) 0.594(3) 0.5274(8) 0.0396(19) Uani 0.509(7) 1 d . . P A 2
H2A H 0.293687 0.628076 0.464276 0.048 Uiso 0.509(7) 1 calc R . P A 2
N1A N 0.251(3) 0.738(3) 0.5971(9) 0.0368(13) Uani 0.509(7) 1 d . . P A 2
H1A H 0.192008 0.873952 0.592150 0.044 Uiso 0.509(7) 1 calc R . P A 2
C8A C 0.304(2) 0.6279(18) 0.6758(3) 0.0255(6) Uani 0.509(7) 1 d . . P A 2
C9A C 0.3917(10) 0.4118(12) 0.6588(3) 0.0271(9) Uani 0.509(7) 1 d G U P A 2
C4A C 0.4489(10) 0.2694(11) 0.7312(5) 0.0293(7) Uani 0.509(7) 1 d G . P A 2
H4A H 0.508790 0.121708 0.719575 0.035 Uiso 0.509(7) 1 calc R . P A 2
C5A C 0.4185(17) 0.3430(19) 0.8206(4) 0.029(3) Uani 0.509(7) 1 d G . P A 2
H5A H 0.457527 0.245680 0.870076 0.035 Uiso 0.509(7) 1 calc R . P A 2
C6A C 0.331(3) 0.559(3) 0.8376(3) 0.035(4) Uani 0.509(7) 1 d G . P A 2
H6A H 0.310033 0.609450 0.898695 0.042 Uiso 0.509(7) 1 calc R . P A 2
C7A C 0.274(3) 0.702(2) 0.7652(4) 0.0324(15) Uani 0.509(7) 1 d G . P A 2
H7A H 0.213801 0.849251 0.776811 0.039 Uiso 0.509(7) 1 calc R . P A 2

loop_
_atom_site_aniso_label
_atom_site_aniso_U_11
_atom_site_aniso_U_22
_atom_site_aniso_U_33
_atom_site_aniso_U_23
_atom_site_aniso_U_13
_atom_site_aniso_U_12
C3 0.034(7) 0.041(7) 0.032(6) 0.016(5) -0.008(4) -0.012(6)
N1 0.016(5) 0.023(4) 0.058(3) -0.011(2) 0.008(2) 0.008(3)
C9 0.0113(11) 0.0216(11) 0.048(3) -0.018(4) 0.011(4) -0.0019(8)
C8 0.0130(15) 0.0210(9) 0.0424(13) 0.006(2) 0.003(2) -0.0024(6)
C7 0.025(3) 0.028(4) 0.057(3) 0.017(2) -0.006(2) -0.004(3)
C6 0.035(4) 0.051(6) 0.032(2) -0.003(2) -0.007(2) -0.010(3)
C5 0.023(5) 0.043(7) 0.036(4) -0.017(4) 0.007(3) -0.004(5)
C4 0.0134(13) 0.0216(12) 0.0530(19) 0.010(3) -0.010(3) -0.0013(9)
C2 0.020(5) 0.075(11) 0.051(8) -0.032(7) 0.008(5) -0.004(6)
C3A 0.023(5) 0.043(7) 0.036(4) -0.017(4) 0.007(3) -0.004(5)
C2A 0.035(4) 0.051(6) 0.032(2) -0.003(2) -0.007(2) -0.010(3)
N1A 0.025(3) 0.028(4) 0.057(3) 0.017(2) -0.006(2) -0.004(3)
C8A 0.0130(15) 0.0210(9) 0.0424(13) 0.006(2) 0.003(2) -0.0024(6)
C9A 0.0113(11) 0.0216(11) 0.048(3) -0.018(4) 0.011(4) -0.0019(8)
C4A 0.0134(13) 0.0216(12) 0.0530(19) 0.010(3) -0.010(3) -0.0013(9)
C5A 0.018(4) 0.033(6) 0.037(6) 0.015(4) -0.001(4) -0.002(4)
C6A 0.029(8) 0.038(5) 0.039(6) -0.005(5) -0.003(5) -0.009(5)
C7A 0.016(5) 0.023(4) 0.058(3) -0.011(2) 0.008(2) 0.008(3)

loop_
_atom_type_symbol
_atom_type_description
_atom_type_scat_dispersion_real
_atom_type_scat_dispersion_imag
_atom_type_scat_source
C C 0.0033 0.0016 'International Tables Vol C Tables 4.2.6.8 and 6.1.1.4'
H H 0.0000 0.0000 'International Tables Vol C Tables 4.2.6.8 and 6.1.1.4'
N N 0.0061 0.0033 'International Tables Vol C Tables 4.2.6.8 and 6.1.1.4'

loop_
_geom_angle_atom_site_label_1
_geom_angle_atom_site_label_2
_geom_angle_atom_site_label_3
_geom_angle
_geom_angle_site_symmetry_1
_geom_angle_site_symmetry_3
_geom_angle_publ_flag
C2 C3 C9 104.0(11) . . ?
C2 N1 C8 106.8(9) . . ?
C3 C9 C8 108.8(8) . . ?
C3 C9 C4 131.1(8) . . ?
C8 C9 C4 120.0 . . ?
N1 C8 C9 107.4(7) . . ?
N1 C8 C7 132.6(7) . . ?
C7 C8 C9 120.0 . . ?
C8 C7 C6 120.0 . . ?
C5 C6 C7 120.0 . . ?
C4 C5 C6 120.0 . . ?
C5 C4 C9 120.0 . . ?
N1 C2 C3 113.0(11) . . ?
C2A C3A C9A 109.1(9) . . ?
C3A C2A N1A 110.2(9) . . ?
C8A N1A C2A 106.1(8) . . ?
N1A C8A C9A 111.9(8) . . ?
N1A C8A C7A 128.0(7) . . ?
C9A C8A C7A 120.0 . . ?
C8A C9A C3A 102.7(7) . . ?
C4A C9A C3A 137.2(7) . . ?
C4A C9A C8A 120.0 . . ?
C9A C4A C5A 120.0 . . ?
C6A C5A C4A 120.0 . . ?
C5A C6A C7A 120.0 . . ?
C6A C7A C8A 120.0 . . ?

loop_
_geom_bond_atom_site_label_1
_geom_bond_atom_site_label_2
_geom_bond_distance
_geom_bond_site_symmetry_2
_geom_bond_publ_flag
C3 C9 1.387(15) . ?
C3 C2 1.371(19) . ?
N1 C8 1.375(13) . ?
N1 C2 1.32(2) . ?
C9 C8 1.3900 . ?
C9 C4 1.3900 . ?
C8 C7 1.3900 . ?
C7 C6 1.3900 . ?
C6 C5 1.3900 . ?
C5 C4 1.3900 . ?
C3A C2A 1.339(16) . ?
C3A C9A 1.436(14) . ?
C2A N1A 1.365(17) . ?
N1A C8A 1.363(13) . ?
C8A C9A 1.3900 . ?
C8A C7A 1.3900 . ?
C9A C4A 1.3900 . ?
C4A C5A 1.3900 . ?
C5A C6A 1.3900 . ?
C6A C7A 1.3900 . ?
